data_7158672
loop_
_publ_author_name
'Fukumoto, Yuri'
'Umeno, Tomohiro'
'Kuramochi, Hina'
'Hamada, Koichi'
'Matsumoto, Shota'
'Suzuki, Noriko'
'Usui, Kazuteru'
'Mizutani, Akihiro'
'Karasawa, Satoru'

_publ_section_title
;
 Acid Responsiveness of Emissive Morpholinyl Aminoquinolines and Their Use
 for Cell Fluorescence Imaging
;
_journal_name_full 'Organic &amp; Biomolecular Chemistry'
_journal_paper_doi 10.1039/D2OB00546H
_journal_year 2022
_chemical_formula_moiety 'F6 P, C19 H22 F6 N3 O'
_chemical_formula_sum 'C19 H22 F12 N3 O P'
_chemical_formula_weight 567.36
_chemical_name_systematic FY-005_7
_space_group_crystal_system triclinic
_space_group_IT_number 2
_space_group_name_Hall '-P 1'
_space_group_name_H-M_alt 'P -1'
_atom_sites_solution_hydrogens geom
_atom_sites_solution_primary dual
_audit_creation_date 2021-05-13
_audit_creation_method
;
Olex2 1.3-ac4
(compiled 2019.04.23 svn.r3594 for Rigaku Oxford Diffraction, GUI svn.r5739)
;
_audit_update_record
;
2022-04-09 deposited with the CCDC.	2022-05-06 downloaded from the CCDC.
;
_cell_angle_alpha 81.551(3)
_cell_angle_beta 85.313(3)
_cell_angle_gamma 80.624(3)
_cell_formula_units_Z 2
_cell_length_a 6.1777(2)
_cell_length_b 8.8010(3)
_cell_length_c 22.3052(8)
_cell_measurement_reflns_used 5758
_cell_measurement_temperature 93
_cell_measurement_theta_max 75.1090
_cell_measurement_theta_min 4.0180
_cell_volume 1181.47(7)
_computing_cell_refinement 'CrysAlisPro 1.171.41.34a (Rigaku OD, 2019)'
_computing_data_collection 'CrysAlisPro 1.171.41.34a (Rigaku OD, 2019)'
_computing_data_reduction 'CrysAlisPro 1.171.41.34a (Rigaku OD, 2019)'
_computing_molecular_graphics 'Olex2 (Dolomanov et al., 2009)'
_computing_publication_material 'Olex2 (Dolomanov et al., 2009)'
_computing_structure_refinement 'ShelXL (Sheldrick, 2015)'
_computing_structure_solution 'ShelXT (Sheldrick, 2015)'
_diffrn_ambient_temperature 93
_diffrn_detector 'Rigaku HyPix-6000 area detector'
_diffrn_detector_area_resol_mean 10.0
_diffrn_detector_type 'HPC area detector'
_diffrn_measured_fraction_theta_full 0.998
_diffrn_measured_fraction_theta_max 0.929
_diffrn_measurement_details
;
List of Runs (angles in degrees, time in seconds):

  # Type    Start    End  Width  t~exp~   \w     \q     \k     \f   Frames
#--------------------------------------------------------------------------
  1  \w   -119.00 -69.00   0.50    5.53    --  -48.82-152.00   9.00  100
  2  \w    -93.00 -57.00   0.50    5.53    --  -48.82 121.00-107.00   72
  3  \w    -98.00 -73.00   0.50    5.53    --  -48.82 152.00  51.00   50
  4  \w     71.00 101.00   0.50    5.53    --   48.82-152.00   9.00   60
  5  \w     31.00  57.00   0.50    5.53    --   48.82-121.00 168.00   52
  6  \w     61.00 105.00   0.50    5.53    --   48.82 152.00  51.00   88
  7  \w   -138.00-113.00   0.50   22.14    --  -97.00-152.00   9.00   50
  8  \w   -107.00 -54.00   0.50   22.14    --  -97.00 121.00-107.00  106
  9  \w   -160.00 -86.00   0.50   22.14    --  -97.00-121.00 168.00  148
 10  \w   -129.00 -44.00   0.50   22.14    --  -97.00 152.00  51.00  170
 11  \w    104.00 130.00   0.50   22.14    --  108.36-152.00   9.00   52
 12  \w     49.00  74.00   0.50   22.14    --  108.36-121.00 168.00   50
 13  \w    118.00 171.00   0.50   22.14    --  108.36 121.00-107.00  106
 14  \w     37.00  63.00   0.50   22.14    --  108.36-152.00   9.00   52
 15  \w    -26.00  27.00   0.50    5.53    --  -48.82  19.00 -90.00  106
 16  \w    -24.00  37.00   0.50    5.53    --   48.82 -37.00-150.00  122
 17  \w    -25.00  23.00   0.50    5.53    --   48.82 -19.00-120.00   96
 18  \w    -19.00  37.00   0.50    5.53    --   48.82 -37.00 -60.00  112
 19  \w     80.00 122.00   0.50    5.53    --   48.82 125.00 -30.00   84
 20  \w    -20.00   5.00   0.50    5.53    --   48.82 -19.00 -90.00   50
 21  \w   -115.00 -87.00   0.50   22.14    --  -97.00 -19.00 150.00   56
 22  \w    -57.00 -24.00   0.50   22.14    --  -97.00  77.00  90.00   66
 23  \w    -66.00 -25.00   0.50   22.14    --  -97.00  57.00-120.00   82
 24  \w   -171.00-119.00   0.50   22.14    --  -97.00 -19.00 150.00  104
 25  \w   -157.00 -91.00   0.50   22.14    --  -97.00-125.00 -60.00  132
 26  \w    -67.00 -24.00   0.50   22.14    --  -97.00  57.00  30.00   86
 27  \w   -169.00 -82.00   0.50   22.14    --  -97.00 -57.00-120.00  174
 28  \w   -168.00-143.00   0.50   22.14    --  -97.00 -57.00   0.00   50
 29  \w   -123.00 -97.00   0.50   22.14    --  -97.00 -99.00-150.00   52
 30  \w    -66.00 -28.00   0.50   22.14    --  -97.00  57.00-150.00   76
 31  \w   -119.00 -88.00   0.50   22.14    --  -97.00 -57.00   0.00   62
 32  \w   -169.00-126.00   0.50   22.14    --  -97.00 -99.00-150.00   86
 33  \w   -141.00 -92.00   0.50   22.14    --  -97.00 -99.00 120.00   98
 34  \w     80.00 105.00   0.50   22.14    --  108.36 -99.00  30.00   50
 35  \w     75.00 102.00   0.50   22.14    --  108.36 -77.00-180.00   54
 36  \w     39.00  68.00   0.50   22.14    --  108.36 -77.00-180.00   58
 37  \w     39.00  64.00   0.50   22.14    --  108.36 -99.00 -60.00   50
 38  \w     50.00 111.00   0.50   22.14    --  108.36-125.00  60.00  122
 39  \w     38.00  63.00   0.50   22.14    --  108.36 -57.00-150.00   50
 40  \w     71.00 106.00   0.50   22.14    --  108.36 -99.00 -60.00   70
 41  \w     36.00  61.00   0.50   22.14    --  108.36 -57.00  30.00   50
 42  \w     52.00 100.00   0.50   22.14    --  108.36 -99.00 -30.00   96
 43  \w     77.00 109.00   0.50   22.14    --  108.36-125.00-120.00   64
 44  \w    102.00 127.00   0.50   22.14    --  108.36 152.00  51.00   50
;
_diffrn_measurement_device 'four-circle diffractometer'
_diffrn_measurement_device_type Rigaku_Synergy-Custom_007
_diffrn_measurement_method '\w scans'
_diffrn_orient_matrix_type 'CrysAlisPro convention (1999,Acta A55,543-557)'
_diffrn_orient_matrix_UB_11 0.1010640000
_diffrn_orient_matrix_UB_12 0.0772889000
_diffrn_orient_matrix_UB_13 -0.0599133000
_diffrn_orient_matrix_UB_21 -0.0968103000
_diffrn_orient_matrix_UB_22 -0.1084848000
_diffrn_orient_matrix_UB_23 -0.0353041000
_diffrn_orient_matrix_UB_31 -0.2109999000
_diffrn_orient_matrix_UB_32 0.1196869000
_diffrn_orient_matrix_UB_33 -0.0075307000
_diffrn_radiation_monochromator 'multi-layer mirror optics'
_diffrn_radiation_probe x-ray
_diffrn_radiation_type 'Cu K\a'
_diffrn_radiation_wavelength 1.54184
_diffrn_reflns_av_R_equivalents 0.0461
_diffrn_reflns_av_unetI/netI 0.0439
_diffrn_reflns_Laue_measured_fraction_full 0.998
_diffrn_reflns_Laue_measured_fraction_max 0.929
_diffrn_reflns_limit_h_max 6
_diffrn_reflns_limit_h_min -7
_diffrn_reflns_limit_k_max 11
_diffrn_reflns_limit_k_min -10
_diffrn_reflns_limit_l_max 25
_diffrn_reflns_limit_l_min -27
_diffrn_reflns_number 15135
_diffrn_reflns_point_group_measured_fraction_full 0.998
_diffrn_reflns_point_group_measured_fraction_max 0.929
_diffrn_reflns_theta_full 67.684
_diffrn_reflns_theta_max 77.410
_diffrn_reflns_theta_min 4.014
_diffrn_source 'rotating anode X-ray generator'
_diffrn_source_type micromax007
_exptl_absorpt_coefficient_mu 2.099
_exptl_absorpt_correction_T_max 1.00000
_exptl_absorpt_correction_T_min 0.70371
_exptl_absorpt_correction_type multi-scan
_exptl_absorpt_process_details
;
CrysAlisPro 1.171.41.34a (Rigaku Oxford Diffraction, 2019)
Empirical absorption correction using spherical harmonics,
 implemented in SCALE3 ABSPACK scaling algorithm.
;
_exptl_crystal_colour yellow
_exptl_crystal_colour_primary yellow
_exptl_crystal_density_diffrn 1.595
_exptl_crystal_description needle
_exptl_crystal_F_000 576
_exptl_crystal_preparation Luminescent
_exptl_crystal_size_max 0.064
_exptl_crystal_size_mid 0.046
_exptl_crystal_size_min 0.034
_refine_diff_density_max 0.768
_refine_diff_density_min -0.321
_refine_diff_density_rms 0.085
_refine_ls_extinction_method none
_refine_ls_goodness_of_fit_ref 1.044
_refine_ls_hydrogen_treatment constr
_refine_ls_matrix_type full
_refine_ls_number_parameters 327
_refine_ls_number_reflns 4672
_refine_ls_number_restraints 0
_refine_ls_restrained_S_all 1.044
_refine_ls_R_factor_all 0.0940
_refine_ls_R_factor_gt 0.0708
_refine_ls_shift/su_max 0.000
_refine_ls_shift/su_mean 0.000
_refine_ls_structure_factor_coef Fsqd
_refine_ls_weighting_details 'w=1/[\s^2^(Fo^2^)+(0.1240P)^2^+0.7401P] where P=(Fo^2^+2Fc^2^)/3'
_refine_ls_weighting_scheme calc
_refine_ls_wR_factor_gt 0.1978
_refine_ls_wR_factor_ref 0.2158
_reflns_Friedel_coverage 0.000
_reflns_number_gt 3267
_reflns_number_total 4672
_reflns_threshold_expression 'I > 2\s(I)'
_cod_data_source_file d2ob00546h2.cif
_cod_data_source_block 7
_cod_database_code 7158672
_shelx_shelxl_version_number 2018/3
_chemical_oxdiff_formula 'C H N F O P'
_shelx_space_group_comment
;
The symmetry employed for this shelxl refinement is uniquely defined
by the following loop, which should always be used as a source of
symmetry information in preference to the above space-group names.
They are only intended as comments.
;
_diffrn_oxdiff_digest_frames
;
0188f2617783b5f69858f9667d1c604cb603564cb46
;
_reflns_odcompleteness_completeness 99.93
_reflns_odcompleteness_iscentric 1
_reflns_odcompleteness_theta 66.97
_olex2_refinement_description
;
1. Fixed Uiso
 At 1.2 times of:
  All C(H) groups, All C(H,H) groups
 At 1.5 times of:
  All C(H,H,H) groups
2.a Secondary CH2 refined with riding coordinates:
 C20(H20A,H20B), C26(H26A,H26B), C19(H19A,H19B), C25(H25A,H25B), C22(H22A,
 H22B), C23(H23A,H23B)
2.b Aromatic/amide H refined with riding coordinates:
 C11(H11), C12(H12), C9(H9), C15(H15)
2.c Idealised Me refined as rotating group:
 C28(H28A,H28B,H28C), C21(H21A,H21B,H21C)
;
_smtbx_masks_void_probe_radius 1.2
_smtbx_masks_void_truncation_radius 1.2
_olex2_submission_original_sample_id FY-005_7
_olex2_submission_special_instructions 'No special instructions were received'
_oxdiff_exptl_absorpt_empirical_details
;
Empirical correction (ABSPACK) includes:
- Absorption correction using spherical harmonics
- Frame scaling
;
_oxdiff_exptl_absorpt_empirical_full_max 1.575
_oxdiff_exptl_absorpt_empirical_full_min 0.630

loop_
_space_group_symop_operation_xyz
'x, y, z'
'-x, -y, -z'

loop_
_atom_site_label
_atom_site_type_symbol
_atom_site_fract_x
_atom_site_fract_y
_atom_site_fract_z
_atom_site_U_iso_or_equiv
_atom_site_adp_type
_atom_site_occupancy
_atom_site_site_symmetry_order
_atom_site_calc_flag
_atom_site_refinement_flags_posn
_atom_site_refinement_flags_adp
_atom_site_refinement_flags_occupancy
_atom_site_disorder_assembly
_atom_site_disorder_group
P1 P 0.04983(14) 0.14926(9) 0.11258(5) 0.0475(3) Uani 1 1 d . . . . .
F5 F 0.0714(3) -0.0225(2) 0.15041(11) 0.0536(5) Uani 1 1 d . . . . .
F34 F -0.2483(4) 0.3652(3) 0.29794(12) 0.0670(7) Uani 1 1 d . . . . .
F3 F 0.0294(4) 0.3178(2) 0.07437(14) 0.0720(8) Uani 1 1 d . . . . .
F2 F 0.3006(3) 0.1508(3) 0.11946(14) 0.0720(8) Uani 1 1 d . . . . .
F35 F -0.0215(4) 0.2179(2) 0.35585(13) 0.0723(7) Uani 1 1 d . . . . .
O27 O 0.3723(4) 0.5967(3) 0.04816(12) 0.0492(6) Uani 1 1 d . . . . .
F30 F -0.2717(4) 0.9306(3) 0.45583(12) 0.0701(7) Uani 1 1 d . . . . .
F7 F -0.2023(4) 0.1444(3) 0.10401(17) 0.0870(10) Uani 1 1 d . . . . .
F4 F 0.1126(5) 0.0742(3) 0.05101(13) 0.0776(8) Uani 1 1 d . . . . .
F31 F -0.0483(5) 0.7856(3) 0.51711(12) 0.0796(8) Uani 1 1 d . . . . .
F36 F -0.3413(5) 0.3058(4) 0.39170(15) 0.0929(10) Uani 1 1 d . . . . .
N24 N 0.6525(4) 0.7194(3) 0.12123(15) 0.0442(7) Uani 1 1 d . . . . .
F32 F -0.3640(6) 0.7233(4) 0.50640(15) 0.0967(11) Uani 1 1 d . . . . .
N17 N 0.0819(5) 0.5186(3) 0.33351(15) 0.0479(7) Uani 1 1 d . . . . .
F6 F -0.0220(6) 0.2227(4) 0.17221(16) 0.0977(10) Uani 1 1 d . . . . .
N18 N 0.6484(6) 0.8364(4) 0.27891(16) 0.0559(8) Uani 1 1 d . . . . .
C10 C 0.4634(7) 0.8038(4) 0.31193(18) 0.0513(9) Uani 1 1 d . . . . .
C16 C -0.0882(7) 0.4837(4) 0.36868(19) 0.0529(9) Uani 1 1 d . . . . .
C13 C 0.0857(6) 0.7348(4) 0.38974(18) 0.0496(9) Uani 1 1 d . . . . .
C20 C 0.6183(6) 0.8186(4) 0.17199(18) 0.0465(8) Uani 1 1 d . . . . .
H20A H 0.462223 0.838593 0.183131 0.056 Uiso 1 1 calc R . . . .
H20B H 0.665119 0.917848 0.156794 0.056 Uiso 1 1 calc R . . . .
C26 C 0.5100(6) 0.4950(4) 0.08931(19) 0.0503(9) Uani 1 1 d . . . . .
H26A H 0.648558 0.460229 0.068134 0.060 Uiso 1 1 calc R . . . .
H26B H 0.441022 0.404257 0.104453 0.060 Uiso 1 1 calc R . . . .
C8 C 0.1746(6) 0.6440(4) 0.34323(18) 0.0481(8) Uani 1 1 d . . . . .
C11 C 0.3679(7) 0.8979(4) 0.35761(19) 0.0542(9) Uani 1 1 d . . . . .
H11 H 0.429249 0.985164 0.361929 0.065 Uiso 1 1 calc R . . . .
C19 C 0.7381(6) 0.7499(4) 0.22859(19) 0.0510(9) Uani 1 1 d . . . . .
H19A H 0.720787 0.641431 0.239150 0.061 Uiso 1 1 calc R . . . .
H19B H 0.893689 0.755469 0.221148 0.061 Uiso 1 1 calc R . . . .
C12 C 0.1930(7) 0.8647(4) 0.39446(19) 0.0531(9) Uani 1 1 d . . . . .
H12 H 0.140278 0.928240 0.423937 0.064 Uiso 1 1 calc R . . . .
C9 C 0.3563(6) 0.6795(4) 0.30541(18) 0.0499(9) Uani 1 1 d . . . . .
H9 H 0.407619 0.618601 0.274977 0.060 Uiso 1 1 calc R . . . .
C14 C -0.0958(7) 0.6908(4) 0.42598(19) 0.0555(9) Uani 1 1 d . . . . .
C33 C -0.1778(7) 0.3428(4) 0.3540(2) 0.0565(10) Uani 1 1 d . . . . .
C25 C 0.5527(6) 0.5719(4) 0.14151(19) 0.0514(9) Uani 1 1 d . . . . .
H25A H 0.651875 0.499921 0.167697 0.062 Uiso 1 1 calc R . . . .
H25B H 0.415680 0.597266 0.164974 0.062 Uiso 1 1 calc R . . . .
C22 C 0.4899(7) 0.7197(4) 0.02134(19) 0.0527(9) Uani 1 1 d . . . . .
H22A H 0.406288 0.785410 -0.010260 0.063 Uiso 1 1 calc R . . . .
H22B H 0.630029 0.676378 0.003057 0.063 Uiso 1 1 calc R . . . .
C28 C 0.8926(6) 0.6825(4) 0.1018(2) 0.0534(9) Uani 1 1 d . . . . .
H28A H 0.952175 0.777435 0.090340 0.080 Uiso 1 1 calc GR . . . .
H28B H 0.908441 0.625146 0.067885 0.080 Uiso 1 1 calc GR . . . .
H28C H 0.970180 0.621266 0.134940 0.080 Uiso 1 1 calc GR . . . .
C23 C 0.5272(6) 0.8145(4) 0.06939(18) 0.0507(9) Uani 1 1 d . . . . .
H23A H 0.386092 0.862700 0.085392 0.061 Uiso 1 1 calc R . . . .
H23B H 0.608151 0.896804 0.050966 0.061 Uiso 1 1 calc R . . . .
C15 C -0.1857(7) 0.5634(5) 0.4161(2) 0.0593(10) Uani 1 1 d . . . . .
H15 H -0.305605 0.532258 0.439921 0.071 Uiso 1 1 calc R . . . .
C29 C -0.1970(8) 0.7812(5) 0.4762(2) 0.0687(12) Uani 1 1 d . . . . .
C21 C 0.7329(8) 0.9827(5) 0.2806(2) 0.0669(12) Uani 1 1 d . . . . .
H21A H 0.627076 1.068910 0.264979 0.100 Uiso 1 1 calc GR . . . .
H21B H 0.868151 0.983039 0.256080 0.100 Uiso 1 1 calc GR . . . .
H21C H 0.758685 0.991647 0.321670 0.100 Uiso 1 1 calc GR . . . .

loop_
_atom_site_aniso_label
_atom_site_aniso_U_11
_atom_site_aniso_U_22
_atom_site_aniso_U_33
_atom_site_aniso_U_23
_atom_site_aniso_U_13
_atom_site_aniso_U_12
P1 0.0362(4) 0.0305(4) 0.0772(7) -0.0086(4) 0.0020(4) -0.0105(3)
F5 0.0426(10) 0.0418(11) 0.0759(15) 0.0008(10) -0.0031(10) -0.0128(8)
F34 0.0808(16) 0.0440(12) 0.0832(18) -0.0050(11) -0.0221(13) -0.0252(11)
F3 0.0493(12) 0.0306(10) 0.130(2) 0.0027(12) 0.0093(13) -0.0082(9)
F2 0.0407(12) 0.0459(12) 0.131(2) -0.0012(13) -0.0118(13) -0.0170(9)
F35 0.0849(17) 0.0338(11) 0.102(2) -0.0062(11) -0.0233(15) -0.0152(11)
O27 0.0454(13) 0.0403(12) 0.0644(16) -0.0083(11) -0.0066(11) -0.0117(10)
F30 0.0762(16) 0.0559(14) 0.0794(17) -0.0223(12) 0.0043(13) -0.0063(12)
F7 0.0440(13) 0.0569(14) 0.153(3) 0.0257(16) -0.0168(14) -0.0178(11)
F4 0.104(2) 0.0526(14) 0.0750(18) -0.0086(12) -0.0097(15) -0.0058(13)
F31 0.116(2) 0.0680(16) 0.0571(15) -0.0160(12) -0.0076(15) -0.0121(15)
F36 0.107(2) 0.0802(18) 0.106(2) -0.0288(16) 0.0339(18) -0.0609(17)
N24 0.0393(14) 0.0318(13) 0.0638(19) -0.0052(12) -0.0035(13) -0.0128(11)
F32 0.123(3) 0.081(2) 0.093(2) -0.0337(16) 0.0471(19) -0.0435(18)
N17 0.0578(17) 0.0311(13) 0.0577(18) -0.0041(12) -0.0073(14) -0.0150(12)
F6 0.115(2) 0.0769(19) 0.103(2) -0.0376(17) 0.0165(19) -0.0075(17)
N18 0.0633(19) 0.0441(16) 0.067(2) -0.0141(15) 0.0010(16) -0.0251(14)
C10 0.064(2) 0.0364(17) 0.058(2) -0.0073(15) -0.0089(18) -0.0157(16)
C16 0.063(2) 0.0360(17) 0.062(2) -0.0026(16) -0.0076(19) -0.0159(16)
C13 0.063(2) 0.0336(16) 0.054(2) -0.0065(15) -0.0054(17) -0.0112(15)
C20 0.0449(18) 0.0338(16) 0.062(2) -0.0054(15) -0.0015(16) -0.0125(14)
C26 0.053(2) 0.0336(16) 0.068(2) -0.0073(16) -0.0074(18) -0.0150(14)
C8 0.059(2) 0.0324(15) 0.057(2) -0.0057(15) -0.0120(17) -0.0131(14)
C11 0.063(2) 0.0392(18) 0.066(2) -0.0124(17) -0.0051(19) -0.0185(16)
C19 0.0495(19) 0.0401(17) 0.067(2) -0.0089(16) -0.0046(17) -0.0144(15)
C12 0.068(2) 0.0360(17) 0.058(2) -0.0125(16) -0.0076(19) -0.0095(16)
C9 0.061(2) 0.0369(17) 0.057(2) -0.0096(16) -0.0053(18) -0.0173(16)
C14 0.068(2) 0.0415(18) 0.058(2) -0.0098(17) -0.0042(19) -0.0090(17)
C33 0.064(2) 0.0396(18) 0.069(3) -0.0042(17) 0.000(2) -0.0207(17)
C25 0.058(2) 0.0364(17) 0.064(2) -0.0004(16) -0.0069(18) -0.0222(15)
C22 0.056(2) 0.0380(18) 0.065(2) -0.0057(16) -0.0038(18) -0.0108(15)
C28 0.0407(18) 0.0478(19) 0.076(3) -0.0188(18) -0.0027(17) -0.0118(15)
C23 0.051(2) 0.0356(16) 0.065(2) -0.0030(16) -0.0026(17) -0.0097(15)
C15 0.064(2) 0.046(2) 0.068(3) -0.0032(18) 0.005(2) -0.0186(18)
C29 0.083(3) 0.057(2) 0.067(3) -0.010(2) 0.012(2) -0.021(2)
C21 0.081(3) 0.054(2) 0.075(3) -0.014(2) 0.000(2) -0.037(2)

loop_
_atom_type_symbol
_atom_type_description
_atom_type_scat_dispersion_real
_atom_type_scat_dispersion_imag
_atom_type_scat_source
C C 0.0181 0.0091 'International Tables Vol C Tables 4.2.6.8 and 6.1.1.4'
H H 0.0000 0.0000 'International Tables Vol C Tables 4.2.6.8 and 6.1.1.4'
F F 0.0727 0.0534 'International Tables Vol C Tables 4.2.6.8 and 6.1.1.4'
N N 0.0311 0.0180 'International Tables Vol C Tables 4.2.6.8 and 6.1.1.4'
O O 0.0492 0.0322 'International Tables Vol C Tables 4.2.6.8 and 6.1.1.4'
P P 0.2955 0.4335 'International Tables Vol C Tables 4.2.6.8 and 6.1.1.4'

loop_
_exptl_crystal_face_index_h
_exptl_crystal_face_index_k
_exptl_crystal_face_index_l
_exptl_crystal_face_perp_dist
3 -1 7 0.0293
0 5 10 0.0281
0 -5 -9 0.0179
-3 0 -9 0.0255
-2 -3 9 0.0219
-4 0 4 0.0399
2 3 -9 0.0104
2 -4 5 0.0357
0 1 14 0.0296
0 1 -13 0.0030
1 0 -14 0.0038
3 -3 0 0.0295
-2 -4 -9 0.0209
-2 -4 5 0.0228

loop_
_geom_angle_atom_site_label_1
_geom_angle_atom_site_label_2
_geom_angle_atom_site_label_3
_geom_angle
_geom_angle_site_symmetry_1
_geom_angle_site_symmetry_3
_geom_angle_publ_flag
F3 P1 F5 179.18(15) . . ?
F3 P1 F7 90.13(13) . . ?
F3 P1 F4 89.56(15) . . ?
F2 P1 F5 89.77(12) . . ?
F2 P1 F3 90.24(13) . . ?
F2 P1 F7 178.23(19) . . ?
F2 P1 F4 89.35(16) . . ?
F7 P1 F5 89.85(12) . . ?
F7 P1 F4 88.91(18) . . ?
F4 P1 F5 89.62(13) . . ?
F6 P1 F5 90.51(16) . . ?
F6 P1 F3 90.31(17) . . ?
F6 P1 F2 93.10(18) . . ?
F6 P1 F7 88.6(2) . . ?
F6 P1 F4 177.54(18) . . ?
C26 O27 C22 107.7(3) . . ?
C20 N24 C25 109.2(3) . . ?
C20 N24 C23 105.6(3) . . ?
C28 N24 C20 111.4(3) . . ?
C28 N24 C25 111.3(3) . . ?
C28 N24 C23 110.2(3) . . ?
C23 N24 C25 108.9(3) . . ?
C16 N17 C8 118.3(3) . . ?
C10 N18 C19 120.9(3) . . ?
C10 N18 C21 121.3(3) . . ?
C19 N18 C21 115.8(3) . . ?
N18 C10 C11 120.1(3) . . ?
N18 C10 C9 124.0(4) . . ?
C9 C10 C11 115.9(4) . . ?
N17 C16 C33 114.0(4) . . ?
N17 C16 C15 125.5(3) . . ?
C15 C16 C33 120.5(4) . . ?
C8 C13 C12 115.6(3) . . ?
C14 C13 C8 118.1(3) . . ?
C14 C13 C12 126.3(4) . . ?
N24 C20 H20A 108.4 . . ?
N24 C20 H20B 108.4 . . ?
N24 C20 C19 115.4(3) . . ?
H20A C20 H20B 107.5 . . ?
C19 C20 H20A 108.4 . . ?
C19 C20 H20B 108.4 . . ?
O27 C26 H26A 109.3 . . ?
O27 C26 H26B 109.3 . . ?
O27 C26 C25 111.7(3) . . ?
H26A C26 H26B 107.9 . . ?
C25 C26 H26A 109.3 . . ?
C25 C26 H26B 109.3 . . ?
N17 C8 C13 120.8(3) . . ?
N17 C8 C9 117.6(3) . . ?
C9 C8 C13 121.6(3) . . ?
C10 C11 H11 118.7 . . ?
C12 C11 C10 122.6(3) . . ?
C12 C11 H11 118.7 . . ?
N18 C19 C20 109.6(3) . . ?
N18 C19 H19A 109.8 . . ?
N18 C19 H19B 109.8 . . ?
C20 C19 H19A 109.8 . . ?
C20 C19 H19B 109.8 . . ?
H19A C19 H19B 108.2 . . ?
C13 C12 H12 118.9 . . ?
C11 C12 C13 122.2(4) . . ?
C11 C12 H12 118.9 . . ?
C10 C9 H9 119.0 . . ?
C8 C9 C10 122.0(4) . . ?
C8 C9 H9 119.0 . . ?
C13 C14 C29 120.8(4) . . ?
C15 C14 C13 120.5(4) . . ?
C15 C14 C29 118.7(4) . . ?
F34 C33 F35 105.4(3) . . ?
F34 C33 C16 112.0(3) . . ?
F35 C33 C16 111.2(3) . . ?
F36 C33 F34 107.5(4) . . ?
F36 C33 F35 107.5(3) . . ?
F36 C33 C16 112.7(4) . . ?
N24 C25 H25A 109.1 . . ?
N24 C25 H25B 109.1 . . ?
C26 C25 N24 112.4(3) . . ?
C26 C25 H25A 109.1 . . ?
C26 C25 H25B 109.1 . . ?
H25A C25 H25B 107.9 . . ?
O27 C22 H22A 109.8 . . ?
O27 C22 H22B 109.8 . . ?
O27 C22 C23 109.5(3) . . ?
H22A C22 H22B 108.2 . . ?
C23 C22 H22A 109.8 . . ?
C23 C22 H22B 109.8 . . ?
N24 C28 H28A 109.5 . . ?
N24 C28 H28B 109.5 . . ?
N24 C28 H28C 109.5 . . ?
H28A C28 H28B 109.5 . . ?
H28A C28 H28C 109.5 . . ?
H28B C28 H28C 109.5 . . ?
N24 C23 H23A 109.0 . . ?
N24 C23 H23B 109.0 . . ?
C22 C23 N24 113.1(3) . . ?
C22 C23 H23A 109.0 . . ?
C22 C23 H23B 109.0 . . ?
H23A C23 H23B 107.8 . . ?
C16 C15 H15 121.6 . . ?
C14 C15 C16 116.9(4) . . ?
C14 C15 H15 121.6 . . ?
F30 C29 F31 105.5(4) . . ?
F30 C29 C14 112.5(4) . . ?
F31 C29 C14 111.4(4) . . ?
F32 C29 F30 106.6(4) . . ?
F32 C29 F31 107.2(4) . . ?
F32 C29 C14 113.1(4) . . ?
N18 C21 H21A 109.5 . . ?
N18 C21 H21B 109.5 . . ?
N18 C21 H21C 109.5 . . ?
H21A C21 H21B 109.5 . . ?
H21A C21 H21C 109.5 . . ?
H21B C21 H21C 109.5 . . ?

loop_
_geom_bond_atom_site_label_1
_geom_bond_atom_site_label_2
_geom_bond_distance
_geom_bond_site_symmetry_2
_geom_bond_publ_flag
P1 F5 1.610(2) . ?
P1 F3 1.590(2) . ?
P1 F2 1.572(2) . ?
P1 F7 1.593(2) . ?
P1 F4 1.603(3) . ?
P1 F6 1.564(3) . ?
F34 C33 1.335(5) . ?
F35 C33 1.338(5) . ?
O27 C26 1.416(5) . ?
O27 C22 1.433(4) . ?
F30 C29 1.346(5) . ?
F31 C29 1.355(6) . ?
F36 C33 1.312(5) . ?
N24 C20 1.510(5) . ?
N24 C25 1.521(4) . ?
N24 C28 1.507(4) . ?
N24 C23 1.512(5) . ?
F32 C29 1.317(5) . ?
N17 C16 1.309(5) . ?
N17 C8 1.374(4) . ?
N18 C10 1.355(5) . ?
N18 C19 1.469(5) . ?
N18 C21 1.473(5) . ?
C10 C11 1.437(5) . ?
C10 C9 1.397(5) . ?
C16 C33 1.525(5) . ?
C16 C15 1.396(6) . ?
C13 C8 1.423(5) . ?
C13 C12 1.433(5) . ?
C13 C14 1.400(6) . ?
C20 H20A 0.9700 . ?
C20 H20B 0.9700 . ?
C20 C19 1.513(6) . ?
C26 H26A 0.9700 . ?
C26 H26B 0.9700 . ?
C26 C25 1.491(5) . ?
C8 C9 1.397(5) . ?
C11 H11 0.9300 . ?
C11 C12 1.347(6) . ?
C19 H19A 0.9700 . ?
C19 H19B 0.9700 . ?
C12 H12 0.9300 . ?
C9 H9 0.9300 . ?
C14 C15 1.382(6) . ?
C14 C29 1.505(6) . ?
C25 H25A 0.9700 . ?
C25 H25B 0.9700 . ?
C22 H22A 0.9700 . ?
C22 H22B 0.9700 . ?
C22 C23 1.505(5) . ?
C28 H28A 0.9600 . ?
C28 H28B 0.9600 . ?
C28 H28C 0.9600 . ?
C23 H23A 0.9700 . ?
C23 H23B 0.9700 . ?
C15 H15 0.9300 . ?
C21 H21A 0.9600 . ?
C21 H21B 0.9600 . ?
C21 H21C 0.9600 . ?

loop_
_geom_torsion_atom_site_label_1
_geom_torsion_atom_site_label_2
_geom_torsion_atom_site_label_3
_geom_torsion_atom_site_label_4
_geom_torsion
_geom_torsion_site_symmetry_1
_geom_torsion_site_symmetry_2
_geom_torsion_site_symmetry_3
_geom_torsion_site_symmetry_4
_geom_torsion_publ_flag
O27 C26 C25 N24 -56.6(4) . . . . ?
O27 C22 C23 N24 58.1(4) . . . . ?
N24 C20 C19 N18 -165.6(3) . . . . ?
N17 C16 C33 F34 -61.6(5) . . . . ?
N17 C16 C33 F35 56.1(5) . . . . ?
N17 C16 C33 F36 176.9(4) . . . . ?
N17 C16 C15 C14 0.8(6) . . . . ?
N17 C8 C9 C10 -179.5(4) . . . . ?
N18 C10 C11 C12 -175.5(4) . . . . ?
N18 C10 C9 C8 175.6(4) . . . . ?
C10 N18 C19 C20 82.8(4) . . . . ?
C10 C11 C12 C13 -1.6(6) . . . . ?
C16 N17 C8 C13 -1.0(5) . . . . ?
C16 N17 C8 C9 179.9(3) . . . . ?
C13 C8 C9 C10 1.4(6) . . . . ?
C13 C14 C15 C16 -0.4(6) . . . . ?
C13 C14 C29 F30 60.0(6) . . . . ?
C13 C14 C29 F31 -58.3(5) . . . . ?
C13 C14 C29 F32 -179.1(4) . . . . ?
C20 N24 C25 C26 160.4(3) . . . . ?
C20 N24 C23 C22 -164.2(3) . . . . ?
C26 O27 C22 C23 -65.5(4) . . . . ?
C8 N17 C16 C33 -179.9(3) . . . . ?
C8 N17 C16 C15 -0.1(6) . . . . ?
C8 C13 C12 C11 -0.5(6) . . . . ?
C8 C13 C14 C15 -0.6(6) . . . . ?
C8 C13 C14 C29 179.6(4) . . . . ?
C11 C10 C9 C8 -3.3(6) . . . . ?
C19 N18 C10 C11 -174.8(3) . . . . ?
C19 N18 C10 C9 6.3(6) . . . . ?
C12 C13 C8 N17 -178.5(3) . . . . ?
C12 C13 C8 C9 0.7(5) . . . . ?
C12 C13 C14 C15 179.2(4) . . . . ?
C12 C13 C14 C29 -0.7(7) . . . . ?
C9 C10 C11 C12 3.5(6) . . . . ?
C14 C13 C8 N17 1.3(6) . . . . ?
C14 C13 C8 C9 -179.6(4) . . . . ?
C14 C13 C12 C11 179.7(4) . . . . ?
C33 C16 C15 C14 -179.4(4) . . . . ?
C25 N24 C20 C19 65.6(4) . . . . ?
C25 N24 C23 C22 -47.0(4) . . . . ?
C22 O27 C26 C25 65.7(4) . . . . ?
C28 N24 C20 C19 -57.7(4) . . . . ?
C28 N24 C25 C26 -76.3(4) . . . . ?
C28 N24 C23 C22 75.4(4) . . . . ?
C23 N24 C20 C19 -177.4(3) . . . . ?
C23 N24 C25 C26 45.4(4) . . . . ?
C15 C16 C33 F34 118.5(4) . . . . ?
C15 C16 C33 F35 -123.8(4) . . . . ?
C15 C16 C33 F36 -2.9(6) . . . . ?
C15 C14 C29 F30 -119.8(4) . . . . ?
C15 C14 C29 F31 121.9(4) . . . . ?
C15 C14 C29 F32 1.0(6) . . . . ?
C29 C14 C15 C16 179.4(4) . . . . ?
C21 N18 C10 C11 -11.3(6) . . . . ?
C21 N18 C10 C9 169.8(4) . . . . ?
C21 N18 C19 C20 -81.6(4) . . . . ?

loop_
_exptl_oxdiff_crystal_face_indexfrac_h
_exptl_oxdiff_crystal_face_indexfrac_k
_exptl_oxdiff_crystal_face_indexfrac_l
_exptl_oxdiff_crystal_face_x
_exptl_oxdiff_crystal_face_y
_exptl_oxdiff_crystal_face_z
3.4260 -0.8076 6.6721 -0.1159 -0.4796 -0.8698
0.0442 4.7057 9.5541 -0.2043 -0.8521 0.4819
0.1180 -4.7381 -9.2463 0.1997 0.8290 -0.5224
-3.3131 -0.4382 -8.8728 0.1629 0.6815 0.7134
-2.2344 -2.9604 8.6192 -0.9710 0.2332 0.0522
-3.6310 0.4861 4.4364 -0.5952 0.1422 0.7909
2.1078 3.0961 -8.6791 0.9723 -0.2335 -0.0088
1.7825 -4.0855 4.7724 -0.4216 0.1022 -0.9010
-0.1706 1.4732 14.2343 -0.7562 -0.6458 0.1051
-0.3161 1.3122 -13.4231 0.8737 0.3621 0.3248
0.6637 0.3768 -13.8146 0.9239 0.3826 0.0091
3.0273 -2.9885 0.1123 0.0682 0.0272 -0.9973
-2.1122 -4.2451 -9.4777 0.0263 0.9996 0.0090
-2.4027 -4.2119 4.7360 -0.8521 0.5223 -0.0328

loop_
_smtbx_masks_void_nr
_smtbx_masks_void_average_x
_smtbx_masks_void_average_y
_smtbx_masks_void_average_z
_smtbx_masks_void_volume
_smtbx_masks_void_count_electrons
_smtbx_masks_void_content
1 0.301 0.324 0.239 28.0 6.5 ?
2 -0.301 0.676 0.761 28.0 6.7 ?
